data_1572349
loop_
_publ_author_name
'Saito, Tomoya'
'Yoshida, Masaki'
'Segawa, Kaito'
'Saito, Daisuke'
'Takayama, Junichi'
'Hiura, Satoshi'
'Murayama, Akihiro'
'Lakshan, Nishshanka M.'
'Sameera, W. M. C.'
'Kobayashi, Atsushi'
'Kato, Masako'

_publ_section_title
;
 Thermo-responsive emission induced by different delocalized
 excited-states in isomorphous Pd(ii) and Pt(ii) one-dimensional chains.
;
_journal_issue 35
_journal_name_full 'Chemical science'
_journal_page_first 14497
_journal_page_last 14505
_journal_paper_doi 10.1039/d4sc04497e
_journal_volume 15
_journal_year 2024
_chemical_formula_moiety 'C13 H6 F2 K N3 O Pt'
_chemical_formula_sum 'C13 H8 F2 K N3 O Pt'
_chemical_formula_weight 494.41
_space_group_crystal_system monoclinic
_space_group_IT_number 14
_space_group_name_Hall '-P 2ybc'
_space_group_name_H-M_alt 'P 1 21/c 1'
_atom_sites_solution_hydrogens geom
_atom_sites_solution_primary dual
_audit_creation_date 2023-06-23
_audit_creation_method
;
Olex2 1.5
(compiled 2023.03.06 svn.rbb2c1857 for OlexSys, GUI svn.r6748)
;
_audit_update_record
;
2024-05-24 deposited with the CCDC.	2024-08-13 downloaded from the CCDC.
;
_cell_angle_alpha 90
_cell_angle_beta 94.829(6)
_cell_angle_gamma 90
_cell_formula_units_Z 4
_cell_length_a 19.8302(14)
_cell_length_b 10.2203(5)
_cell_length_c 6.6472(4)
_cell_measurement_reflns_used 2978
_cell_measurement_temperature 210
_cell_measurement_theta_max 73.5540
_cell_measurement_theta_min 4.3300
_cell_volume 1342.41(14)
_computing_cell_refinement 'CrysAlisPro 1.171.42.72a (Rigaku OD, 2022)'
_computing_data_collection 'CrysAlisPro 1.171.42.72a (Rigaku OD, 2022)'
_computing_data_reduction 'CrysAlisPro 1.171.42.72a (Rigaku OD, 2022)'
_computing_molecular_graphics 'Olex2 1.5 (Dolomanov et al., 2009)'
_computing_publication_material 'Olex2 1.5 (Dolomanov et al., 2009)'
_computing_structure_refinement 'SHELXL 2018/3 (Sheldrick, 2015)'
_computing_structure_solution 'SHELXT 2018/2 (Sheldrick, 2018)'
_diffrn_ambient_temperature 210
_diffrn_detector 'Hybrid Pixel Array Detector'
_diffrn_detector_area_resol_mean 10.0000
_diffrn_detector_type HyPix
_diffrn_measured_fraction_theta_full 0.978
_diffrn_measured_fraction_theta_max 0.978
_diffrn_measurement_details
;
List of Runs (angles in degrees, time in seconds):

  # Type    Start    End  Width  t~exp~   \w     \q     \k     \f   Frames
#--------------------------------------------------------------------------
  1  \w    -10.00  70.00   0.50    3.82    --   42.05 -79.00 109.00  160
  2  \w     40.00 137.00   0.50    3.59    --  108.01 -79.00 109.00  194
  3  \w     79.00 104.00   0.50    3.59    --  108.01 -94.00 -30.00   50
  4  \w     68.00 113.00   0.50    3.59    --  108.01-125.00  60.00   90
  5  \w     50.00  76.00   0.50    3.59    --  108.01 -94.00 -30.00   52
  6  \w     54.00 109.00   0.50    3.59    --  108.01 -94.00 -90.00  110
  7  \w     31.00  65.00   0.50    3.59    --  108.01 -30.00 -60.00   68
  8  \w     34.00  64.00   0.50    3.59    --  108.01 -30.00-120.00   60
  9  \w     38.00  75.00   0.50    3.59    --  108.01 -45.00   0.00   74
 10  \w     34.00  62.00   0.50    3.59    --  108.01 -30.00  60.00   56
 11  \w     35.00  60.00   0.50    3.59    --  108.01 -30.00 120.00   50
 12  \w     41.00  75.00   0.50    3.59    --  108.01 -45.00 150.00   68
 13  \w     35.00  62.00   0.50    3.59    --  108.01-125.00  60.00   54
 14  \w     30.00  64.00   0.50    3.59    --  108.01 -30.00  90.00   68
 15  \w     12.00 100.00   0.50    3.82    --   42.05  79.00-125.00  176
 16  \w     75.00 100.00   0.50    3.82    --   42.05 125.00 -90.00   50
 17  \w     82.00 116.00   0.50    3.82    --   42.05 125.00-180.00   68
 18  \w     79.00 154.00   0.50    3.59    --  108.01  79.00-125.00  150
 19  \w    -63.00  -8.00   0.50    3.59    --  -84.50  30.00  90.00  110
 20  \w    -91.00 -66.00   0.50    3.82    --  -42.05 -57.00  90.00   50
;
_diffrn_measurement_device 'four-circle diffractometer'
_diffrn_measurement_device_type 'XtaLAB Synergy, Single source at home/near, HyPix'
_diffrn_measurement_method '\w scans'
_diffrn_orient_matrix_type 'CrysAlisPro convention (1999,Acta A55,543-557)'
_diffrn_orient_matrix_UB_11 0.0157618000
_diffrn_orient_matrix_UB_12 -0.1258811000
_diffrn_orient_matrix_UB_13 -0.1145631000
_diffrn_orient_matrix_UB_21 0.0762141000
_diffrn_orient_matrix_UB_22 0.0211458000
_diffrn_orient_matrix_UB_23 0.0549481000
_diffrn_orient_matrix_UB_31 -0.0044309000
_diffrn_orient_matrix_UB_32 -0.0800589000
_diffrn_orient_matrix_UB_33 0.1949533000
_diffrn_radiation_monochromator mirror
_diffrn_radiation_probe x-ray
_diffrn_radiation_type 'Cu K\a'
_diffrn_radiation_wavelength 1.54184
_diffrn_reflns_av_R_equivalents 0.0271
_diffrn_reflns_av_unetI/netI 0.0284
_diffrn_reflns_Laue_measured_fraction_full 0.978
_diffrn_reflns_Laue_measured_fraction_max 0.978
_diffrn_reflns_limit_h_max 23
_diffrn_reflns_limit_h_min -22
_diffrn_reflns_limit_k_max 10
_diffrn_reflns_limit_k_min -12
_diffrn_reflns_limit_l_max 8
_diffrn_reflns_limit_l_min -5
_diffrn_reflns_number 6547
_diffrn_reflns_point_group_measured_fraction_full 0.978
_diffrn_reflns_point_group_measured_fraction_max 0.978
_diffrn_reflns_theta_full 67.684
_diffrn_reflns_theta_max 68.225
_diffrn_reflns_theta_min 4.475
_diffrn_source 'micro-focus sealed X-ray tube'
_diffrn_source_type 'PhotonJet (Cu) X-ray Source'
_exptl_absorpt_coefficient_mu 22.584
_exptl_absorpt_correction_T_max 0.934
_exptl_absorpt_correction_T_min 0.523
_exptl_absorpt_correction_type gaussian
_exptl_absorpt_process_details
;
CrysAlisPro 1.171.42.72a (Rigaku Oxford Diffraction, 2022)
Numerical absorption correction based on gaussian integration over
a multifaceted crystal model
Empirical absorption correction using spherical harmonics,
implemented in SCALE3 ABSPACK scaling algorithm.
;
_exptl_crystal_colour green
_exptl_crystal_colour_primary green
_exptl_crystal_density_diffrn 2.446
_exptl_crystal_description needle
_exptl_crystal_F_000 920
_exptl_crystal_size_max 0.246
_exptl_crystal_size_mid 0.041
_exptl_crystal_size_min 0.021
_refine_diff_density_max 2.321
_refine_diff_density_min -2.988
_refine_diff_density_rms 0.263
_refine_ls_extinction_method none
_refine_ls_goodness_of_fit_ref 1.116
_refine_ls_hydrogen_treatment constr
_refine_ls_matrix_type full
_refine_ls_number_parameters 185
_refine_ls_number_reflns 2399
_refine_ls_number_restraints 0
_refine_ls_restrained_S_all 1.116
_refine_ls_R_factor_all 0.0729
_refine_ls_R_factor_gt 0.0678
_refine_ls_shift/su_max 0.000
_refine_ls_shift/su_mean 0.000
_refine_ls_structure_factor_coef Fsqd
_refine_ls_weighting_details 'w=1/[\s^2^(Fo^2^)+(0.0148P)^2^+74.5667P] where P=(Fo^2^+2Fc^2^)/3'
_refine_ls_weighting_scheme calc
_refine_ls_wR_factor_gt 0.1503
_refine_ls_wR_factor_ref 0.1521
_reflns_Friedel_coverage 0.000
_reflns_number_gt 2036
_reflns_number_total 2399
_reflns_threshold_expression 'I > 2\s(I)'
_cod_data_source_file d4sc04497e2.cif
_cod_data_source_block Pt-dFppy_210K
_cod_depositor_comments 'Adding full bibliography for 1572345--1572356.cif.'
_cod_database_code 1572349
_shelx_shelxl_version_number 2018/3
_chemical_oxdiff_formula 'K Pt C H N O F'
_chemical_oxdiff_usercomment 210K
_shelx_space_group_comment
;
The symmetry employed for this shelxl refinement is uniquely defined
by the following loop, which should always be used as a source of
symmetry information in preference to the above space-group names.
They are only intended as comments.
;
_shelx_estimated_absorpt_t_max 0.648
_shelx_estimated_absorpt_t_min 0.072
_olex2_refinement_description
;
1. Fixed Uiso
 At 1.2 times of:
  All C(H) groups
2. Others
 Sof(K1A)=Sof(O1A)=1-FVAR(1)
 Sof(K1)=Sof(O1)=FVAR(1)
3.a Aromatic/amide H refined with riding coordinates:
 C4(H4), C3(H3), C2(H2), C1(H1), C10(H10), C8(H8)
3.b Fitted hexagon refined as free rotating group:
 N1(C5,C4,C3,C2,C1), C11(C10,C9,C8,C7,C6)
;
_olex2_submission_special_instructions 'No special instructions were received'
_oxdiff_exptl_absorpt_empirical_details
;
Empirical correction (ABSPACK) includes:
- Absorption correction using spherical harmonics
- Frame scaling
;
_oxdiff_exptl_absorpt_empirical_full_max 1.753
_oxdiff_exptl_absorpt_empirical_full_min 0.662

loop_
_space_group_symop_operation_xyz
'x, y, z'
'-x, y+1/2, -z+1/2'
'-x, -y, -z'
'x, -y-1/2, z-1/2'

loop_
_atom_site_label
_atom_site_type_symbol
_atom_site_fract_x
_atom_site_fract_y
_atom_site_fract_z
_atom_site_U_iso_or_equiv
_atom_site_adp_type
_atom_site_occupancy
_atom_site_site_symmetry_order
_atom_site_calc_flag
_atom_site_refinement_flags_posn
_atom_site_refinement_flags_adp
_atom_site_refinement_flags_occupancy
_atom_site_disorder_assembly
_atom_site_disorder_group
Pt1 Pt 0.29726(3) 0.75233(6) 0.69928(9) 0.0300(2) Uani 1 1 d . . . . .
F3 F 0.0368(6) 0.6385(12) 0.6290(19) 0.063(3) Uani 1 1 d . . . . .
F4 F 0.0842(6) 1.0873(13) 0.645(2) 0.075(4) Uani 1 1 d . . . . .
N1 N 0.2488(5) 0.5746(8) 0.6851(16) 0.041(3) Uani 1 1 d G . . . .
C5 C 0.1785(5) 0.5778(9) 0.6648(17) 0.042(4) Uani 1 1 d G . . . .
C4 C 0.1419(5) 0.4617(12) 0.6555(19) 0.060(6) Uani 1 1 d G . . . .
H4 H 0.094328 0.463918 0.641793 0.072 Uiso 1 1 calc R U . . .
C3 C 0.1756(6) 0.3423(9) 0.667(2) 0.058(5) Uani 1 1 d G . . . .
H3 H 0.150803 0.263810 0.660329 0.070 Uiso 1 1 calc R U . . .
C2 C 0.2459(7) 0.3391(8) 0.687(2) 0.060(6) Uani 1 1 d G . . . .
H2 H 0.268675 0.258336 0.694365 0.071 Uiso 1 1 calc R U . . .
C1 C 0.2825(5) 0.4552(10) 0.6961(17) 0.044(4) Uani 1 1 d G . . . .
H1 H 0.330073 0.452970 0.709866 0.053 Uiso 1 1 calc R U . . .
N2 N 0.4420(7) 0.6224(14) 0.735(3) 0.044(4) Uani 1 1 d . . . . .
N3 N 0.3597(8) 1.0339(14) 0.712(2) 0.046(4) Uani 1 1 d . . . . .
C11 C 0.1985(4) 0.8141(10) 0.6728(16) 0.037(4) Uani 1 1 d G . . . .
C10 C 0.1752(5) 0.9424(8) 0.6685(18) 0.036(4) Uani 1 1 d G . . . .
H10 H 0.206184 1.012197 0.676276 0.043 Uiso 1 1 calc R U . . .
C9 C 0.1061(5) 0.9676(8) 0.653(2) 0.052(5) Uani 1 1 d G . . . .
C8 C 0.0602(4) 0.8645(12) 0.6411(19) 0.046(4) Uani 1 1 d G . . . .
H8 H 0.013460 0.881510 0.630423 0.055 Uiso 1 1 calc R U . . .
C7 C 0.0835(4) 0.7361(10) 0.6454(17) 0.047(5) Uani 1 1 d G . . . .
C6 C 0.1526(5) 0.7110(8) 0.6613(17) 0.032(3) Uani 1 1 d G . . . .
C12 C 0.3904(10) 0.6703(17) 0.723(3) 0.042(4) Uani 1 1 d . . . . .
C13 C 0.3341(8) 0.9318(19) 0.712(2) 0.039(4) Uani 1 1 d . . . . .
K1 K 0.5049(5) 0.3836(8) 0.682(3) 0.047(4) Uani 0.48(3) 1 d . . P A 1
K1A K 0.5046(4) 0.3826(8) 0.820(3) 0.050(4) Uani 0.52(3) 1 d . . P A 2
O1 O 0.5836(17) 0.730(3) 0.476(5) 0.043(8) Uani 0.48(3) 1 d . . P A 1
O1A O 0.5856(15) 0.766(4) 0.564(5) 0.048(8) Uani 0.52(3) 1 d . . P A 2

loop_
_atom_site_aniso_label
_atom_site_aniso_U_11
_atom_site_aniso_U_22
_atom_site_aniso_U_33
_atom_site_aniso_U_23
_atom_site_aniso_U_13
_atom_site_aniso_U_12
Pt1 0.0330(4) 0.0306(4) 0.0263(3) 0.0000(3) 0.0012(2) -0.0006(3)
F3 0.045(7) 0.068(8) 0.076(8) 0.005(6) 0.009(6) -0.010(6)
F4 0.058(8) 0.060(8) 0.104(11) 0.002(7) -0.011(7) 0.014(6)
N1 0.053(9) 0.038(8) 0.030(7) -0.004(6) -0.005(6) 0.004(7)
C5 0.057(12) 0.046(10) 0.025(8) -0.001(7) 0.005(8) 0.000(8)
C4 0.074(15) 0.046(12) 0.059(12) 0.000(10) 0.004(11) -0.019(10)
C3 0.073(15) 0.036(10) 0.065(13) 0.004(9) 0.001(11) -0.021(10)
C2 0.082(16) 0.044(11) 0.051(11) 0.001(9) -0.003(11) -0.011(11)
C1 0.064(12) 0.032(9) 0.036(9) -0.002(7) 0.006(8) 0.000(8)
N2 0.022(7) 0.042(8) 0.069(10) 0.001(7) 0.001(7) -0.001(6)
N3 0.052(10) 0.027(8) 0.058(9) 0.000(7) 0.000(7) -0.003(7)
C11 0.045(10) 0.033(9) 0.033(8) 0.005(7) 0.005(7) 0.000(7)
C10 0.026(8) 0.041(9) 0.039(9) 0.004(7) -0.004(7) 0.003(7)
C9 0.045(11) 0.055(12) 0.055(11) -0.002(9) 0.007(9) 0.002(9)
C8 0.016(8) 0.066(13) 0.054(11) 0.005(9) -0.004(7) 0.004(7)
C7 0.035(9) 0.078(14) 0.030(8) 0.006(9) 0.000(7) -0.012(9)
C6 0.024(8) 0.048(10) 0.026(8) 0.003(7) 0.003(6) -0.003(7)
C12 0.055(12) 0.030(9) 0.041(9) 0.007(7) 0.000(8) -0.015(8)
C13 0.031(9) 0.058(12) 0.025(8) -0.004(7) -0.009(6) 0.019(8)
K1 0.052(5) 0.039(5) 0.051(11) -0.001(4) 0.008(4) 0.001(4)
K1A 0.053(5) 0.040(4) 0.058(11) 0.006(4) -0.002(4) 0.003(3)
O1 0.058(18) 0.05(2) 0.017(17) 0.003(13) -0.006(15) 0.010(14)
O1A 0.048(15) 0.07(2) 0.020(17) 0.005(14) 0.000(13) -0.008(14)

loop_
_atom_type_symbol
_atom_type_description
_atom_type_scat_dispersion_real
_atom_type_scat_dispersion_imag
_atom_type_scat_source
C C 0.0181 0.0091 'International Tables Vol C Tables 4.2.6.8 and 6.1.1.4'
H H 0.0000 0.0000 'International Tables Vol C Tables 4.2.6.8 and 6.1.1.4'
F F 0.0727 0.0534 'International Tables Vol C Tables 4.2.6.8 and 6.1.1.4'
K K 0.3868 1.0657 'International Tables Vol C Tables 4.2.6.8 and 6.1.1.4'
N N 0.0311 0.0180 'International Tables Vol C Tables 4.2.6.8 and 6.1.1.4'
O O 0.0492 0.0322 'International Tables Vol C Tables 4.2.6.8 and 6.1.1.4'
Pt Pt -4.5932 6.9264 'International Tables Vol C Tables 4.2.6.8 and 6.1.1.4'

loop_
_exptl_crystal_face_index_h
_exptl_crystal_face_index_k
_exptl_crystal_face_index_l
_exptl_crystal_face_perp_dist
1 -7 0 0.0069
-11 -4 0 0.0102
11 3 0 0.0138
0 7 -1 0.0297
4 -2 4 0.0637
11 4 0 0.0102
-11 -3 0 0.0078
-2 7 0 0.0222

loop_
_geom_angle_atom_site_label_1
_geom_angle_atom_site_label_2
_geom_angle_atom_site_label_3
_geom_angle
_geom_angle_site_symmetry_1
_geom_angle_site_symmetry_3
_geom_angle_publ_flag
C11 Pt1 N1 80.1(4) . . ?
C12 Pt1 N1 93.3(5) . . ?
C12 Pt1 C11 173.4(5) . . ?
C13 Pt1 N1 173.8(5) . . ?
C13 Pt1 C11 93.7(5) . . ?
C13 Pt1 C12 92.9(6) . . ?
C5 N1 Pt1 116.4(6) . . ?
C5 N1 C1 120.0 . . ?
C1 N1 Pt1 123.6(6) . . ?
N1 C5 C6 112.0(8) . . ?
C4 C5 N1 120.0 . . ?
C4 C5 C6 128.0(8) . . ?
C5 C4 H4 120.0 . . ?
C3 C4 C5 120.0 . . ?
C3 C4 H4 120.0 . . ?
C4 C3 H3 120.0 . . ?
C4 C3 C2 120.0 . . ?
C2 C3 H3 120.0 . . ?
C3 C2 H2 120.0 . . ?
C3 C2 C1 120.0 . . ?
C1 C2 H2 120.0 . . ?
N1 C1 H1 120.0 . . ?
C2 C1 N1 120.0 . . ?
C2 C1 H1 120.0 . . ?
C12 N2 K1 85.9(12) . 2_656 ?
C12 N2 K1 141.6(13) . . ?
C12 N2 K1 108.6(14) . 3_666 ?
C12 N2 K1A 141.4(13) . . ?
C12 N2 K1A 86.1(12) . 2_656 ?
C12 N2 K1A 108.6(14) . 3_667 ?
K1 N2 K1 70.9(6) . 3_666 ?
K1 N2 K1 132.2(5) . 2_656 ?
K1 N2 K1 92.5(6) 2_656 3_666 ?
K1 N2 K1A 75.0(5) 2_656 3_667 ?
K1 N2 K1A 89.2(6) . 3_667 ?
K1 N2 K1A 128.1(6) . 2_656 ?
K1 N2 K1A 139.6(5) 3_666 3_667 ?
C13 N3 K1 85.8(11) . 2_656 ?
C13 N3 K1A 86.2(11) . 2_656 ?
K1 N3 K1A 16.9(2) 2_656 2_656 ?
C10 C11 Pt1 127.2(5) . . ?
C10 C11 C6 120.0 . . ?
C6 C11 Pt1 112.8(5) . . ?
C11 C10 H10 120.0 . . ?
C11 C10 C9 120.0 . . ?
C9 C10 H10 120.0 . . ?
F4 C9 C10 120.1(10) . . ?
F4 C9 C8 119.9(10) . . ?
C8 C9 C10 120.0 . . ?
C9 C8 H8 120.0 . . ?
C7 C8 C9 120.0 . . ?
C7 C8 H8 120.0 . . ?
F3 C7 C8 117.9(9) . . ?
F3 C7 C6 122.0(9) . . ?
C8 C7 C6 120.0 . . ?
C11 C6 C5 118.7(8) . . ?
C7 C6 C5 121.3(8) . . ?
C7 C6 C11 120.0 . . ?
Pt1 C12 K1 108.8(7) . 2_656 ?
Pt1 C12 K1A 109.0(7) . 2_656 ?
N2 C12 Pt1 178.9(15) . . ?
N2 C12 K1 72.3(11) . 2_656 ?
N2 C12 K1A 72.1(11) . 2_656 ?
Pt1 C13 K1 102.8(6) . 2_656 ?
Pt1 C13 K1A 102.4(6) . 2_656 ?
N3 C13 Pt1 175.0(16) . . ?
N3 C13 K1 73.3(11) . 2_656 ?
N3 C13 K1A 73.0(11) . 2_656 ?
K1 C13 K1A 16.2(2) 2_656 2_656 ?
N2 K1 N2 109.1(6) . 3_666 ?
N2 K1 N2 160.5(7) . 2_646 ?
N2 K1 N2 90.3(5) 2_646 3_666 ?
N2 K1 N3 85.7(5) . 2_646 ?
N2 K1 N3 81.9(5) 3_666 2_646 ?
N2 K1 N3 96.8(5) 2_646 2_646 ?
N2 K1 C12 21.8(4) 2_646 2_646 ?
N2 K1 C12 155.4(7) . 2_646 ?
N2 K1 C13 106.4(5) . 2_646 ?
N2 K1 C13 76.3(5) 2_646 2_646 ?
N2 K1 C13 78.0(5) 3_666 2_646 ?
N2 K1 K1 58.3(4) . 3_666 ?
N2 K1 K1 135.4(4) 3_666 4_566 ?
N2 K1 K1 45.1(5) 2_646 4_566 ?
N2 K1 K1 108.9(7) 2_646 3_667 ?
N2 K1 K1 133.3(5) . 4_565 ?
N2 K1 K1 42.4(3) 3_666 4_565 ?
N2 K1 K1 141.2(8) 2_646 3_666 ?
N2 K1 K1 53.7(4) . 3_667 ?
N2 K1 K1 147.3(5) 3_666 3_667 ?
N2 K1 K1 50.8(5) 3_666 3_666 ?
N2 K1 K1 62.6(5) 2_646 4_565 ?
N2 K1 K1 115.5(5) . 4_566 ?
N2 K1 O1 147.5(7) 3_666 2_646 ?
N2 K1 O1 93.3(8) . 2_646 ?
N2 K1 O1 69.3(8) 2_646 2_646 ?
N3 K1 C13 20.9(4) 2_646 2_646 ?
N3 K1 K1 79.1(4) 2_646 3_666 ?
N3 K1 K1 101.2(4) 2_646 4_566 ?
N3 K1 K1 70.1(4) 2_646 3_667 ?
N3 K1 K1 115.5(4) 2_646 4_565 ?
N3 K1 O1 124.2(9) 2_646 2_646 ?
C12 K1 N2 83.9(5) 2_646 3_666 ?
C12 K1 N3 75.3(5) 2_646 2_646 ?
C12 K1 C13 54.7(5) 2_646 2_646 ?
C12 K1 K1 130.5(7) 2_646 3_666 ?
C12 K1 K1 104.2(6) 2_646 3_667 ?
C12 K1 K1 55.1(5) 2_646 4_566 ?
C12 K1 K1 70.2(5) 2_646 4_565 ?
C12 K1 O1 84.9(8) 2_646 2_646 ?
C13 K1 K1 92.6(5) 2_646 3_666 ?
C13 K1 K1 101.6(4) 2_646 4_565 ?
C13 K1 K1 89.5(4) 2_646 4_566 ?
C13 K1 K1 81.2(5) 2_646 3_667 ?
C13 K1 O1 118.7(9) 2_646 2_646 ?
K1 K1 K1 173.8(5) 3_666 4_566 ?
K1 K1 K1 105.8(4) 3_666 3_667 ?
K1 K1 K1 68.7(2) 4_566 3_667 ?
K1 K1 K1 84.2(4) 3_666 4_565 ?
K1 K1 K1 101.2(4) 4_566 4_565 ?
K1 K1 K1 169.6(4) 4_565 3_667 ?
O1 K1 N2 82.6(9) 3_666 2_646 ?
O1 K1 N2 99.8(9) 3_666 . ?
O1 K1 N2 83.3(11) 3_666 3_666 ?
O1 K1 N3 165.2(13) 3_666 2_646 ?
O1 K1 C12 102.4(9) 3_666 2_646 ?
O1 K1 C13 151.6(11) 3_666 2_646 ?
O1 K1 K1 124.1(11) 3_666 3_667 ?
O1 K1 K1 105.1(6) 2_646 4_565 ?
O1 K1 K1 92.0(11) 3_666 3_666 ?
O1 K1 K1 88.9(10) 3_666 4_566 ?
O1 K1 K1 31.8(6) 2_646 4_566 ?
O1 K1 K1 65.2(7) 2_646 3_667 ?
O1 K1 K1 51.2(10) 3_666 4_565 ?
O1 K1 K1 143.7(7) 2_646 3_666 ?
O1 K1 O1 69.5(8) 3_666 2_646 ?
N2 K1A N2 108.8(6) . 3_667 ?
N2 K1A N2 90.4(5) 2_646 3_667 ?
N2 K1A N2 160.8(7) . 2_646 ?
N2 K1A N3 85.5(5) . 2_646 ?
N2 K1A N3 81.0(5) 3_667 2_646 ?
N2 K1A N3 96.9(5) 2_646 2_646 ?
N2 K1A C12 21.8(4) 2_646 2_646 ?
N2 K1A C12 155.3(8) . 2_646 ?
N2 K1A C13 105.9(5) . 2_646 ?
N2 K1A C13 76.3(5) 2_646 2_646 ?
N2 K1A C13 78.6(5) 3_667 2_646 ?
N2 K1A K1A 58.1(4) . 3_667 ?
N2 K1A K1A 50.7(5) 3_667 3_667 ?
N2 K1A K1A 146.8(4) 3_667 3_666 ?
N2 K1A K1A 62.7(5) 2_646 4_566 ?
N2 K1A K1A 109.2(7) 2_646 3_666 ?
N2 K1A K1A 141.0(8) 2_646 3_667 ?
N2 K1A K1A 133.1(5) . 4_566 ?
N2 K1A K1A 42.5(3) 3_667 4_566 ?
N2 K1A K1A 53.6(4) . 3_666 ?
N2 K1A K1A 135.8(4) 3_667 4_565 ?
N2 K1A K1A 115.4(5) . 4_565 ?
N2 K1A K1A 45.4(5) 2_646 4_565 ?
N2 K1A O1A 70.4(8) 2_646 3_666 ?
N2 K1A O1A 147.9(7) 3_667 3_666 ?
N2 K1A O1A 92.7(7) . 3_666 ?
N3 K1A C13 20.8(4) 2_646 2_646 ?
N3 K1A K1A 78.3(4) 2_646 3_667 ?
N3 K1A K1A 114.9(4) 2_646 4_566 ?
N3 K1A K1A 101.8(4) 2_646 4_565 ?
N3 K1A K1A 70.5(4) 2_646 3_666 ?
N3 K1A O1A 125.4(9) 2_646 3_666 ?
C12 K1A N2 83.9(5) 2_646 3_667 ?
C12 K1A N3 75.3(5) 2_646 2_646 ?
C12 K1A C13 54.6(5) 2_646 2_646 ?
C12 K1A K1A 55.4(5) 2_646 4_565 ?
C12 K1A K1A 130.2(7) 2_646 3_667 ?
C12 K1A K1A 104.3(7) 2_646 3_666 ?
C12 K1A K1A 70.4(5) 2_646 4_566 ?
C12 K1A O1A 86.0(8) 2_646 3_666 ?
C13 K1A K1A 92.7(5) 2_646 3_667 ?
C13 K1A K1A 89.1(4) 2_646 4_565 ?
C13 K1A K1A 80.4(5) 2_646 3_666 ?
C13 K1A K1A 102.2(4) 2_646 4_566 ?
C13 K1A O1A 119.0(9) 2_646 3_666 ?
O1A K1A N2 100.0(9) 2_646 . ?
K1 O1 K1 97.0(12) 3_666 2_656 ?

loop_
_geom_bond_atom_site_label_1
_geom_bond_atom_site_label_2
_geom_bond_distance
_geom_bond_site_symmetry_2
_geom_bond_publ_flag
Pt1 N1 2.054(8) . ?
Pt1 C11 2.052(7) . ?
Pt1 C12 2.02(2) . ?
Pt1 C13 1.97(2) . ?
F3 C7 1.358(13) . ?
F4 C9 1.297(14) . ?
N1 C5 1.3900 . ?
N1 C1 1.3900 . ?
C5 C4 1.3900 . ?
C5 C6 1.454(11) . ?
C4 H4 0.9400 . ?
C4 C3 1.3900 . ?
C3 H3 0.9400 . ?
C3 C2 1.3900 . ?
C2 H2 0.9400 . ?
C2 C1 1.3900 . ?
C1 H1 0.9400 . ?
N2 C12 1.13(2) . ?
N2 K1 3.05(2) 3_666 ?
N2 K1 2.905(17) 2_656 ?
N2 K1 2.777(17) . ?
N2 K1A 2.897(17) 2_656 ?
N2 K1A 3.06(2) 3_667 ?
N2 K1A 2.783(17) . ?
N3 C13 1.16(2) . ?
N3 K1 3.122(18) 2_656 ?
N3 K1A 3.127(18) 2_656 ?
C11 C10 1.3900 . ?
C11 C6 1.3900 . ?
C10 H10 0.9400 . ?
C10 C9 1.3900 . ?
C9 C8 1.3900 . ?
C8 H8 0.9400 . ?
C8 C7 1.3900 . ?
C7 C6 1.3900 . ?
C12 K1 3.041(19) 2_656 ?
C12 K1A 3.037(19) 2_656 ?
C13 K1 3.251(18) 2_656 ?
C13 K1A 3.263(19) 2_656 ?
K1 K1 3.39(3) 3_666 ?
K1 K1 4.302(11) 4_566 ?
K1 K1 4.87(3) 3_667 ?
K1 K1 4.302(11) 4_565 ?
K1 O1 2.28(4) 3_666 ?
K1 O1 3.38(4) 2_646 ?
K1A K1A 3.41(3) 3_667 ?
K1A K1A 4.289(10) 4_565 ?
K1A K1A 4.289(10) 4_566 ?
K1A K1A 4.87(3) 3_666 ?
K1A O1A 2.33(4) 2_646 ?
K1A O1A 3.35(4) 3_666 ?

loop_
_geom_torsion_atom_site_label_1
_geom_torsion_atom_site_label_2
_geom_torsion_atom_site_label_3
_geom_torsion_atom_site_label_4
_geom_torsion
_geom_torsion_site_symmetry_1
_geom_torsion_site_symmetry_2
_geom_torsion_site_symmetry_3
_geom_torsion_site_symmetry_4
_geom_torsion_publ_flag
Pt1 N1 C5 C4 -179.5(8) . . . . ?
Pt1 N1 C5 C6 -1.1(9) . . . . ?
Pt1 N1 C1 C2 179.5(8) . . . . ?
Pt1 C11 C10 C9 -179.0(8) . . . . ?
Pt1 C11 C6 C5 -1.2(9) . . . . ?
Pt1 C11 C6 C7 179.2(7) . . . . ?
F3 C7 C6 C5 -1.2(13) . . . . ?
F3 C7 C6 C11 178.4(12) . . . . ?
F4 C9 C8 C7 178.8(14) . . . . ?
N1 C5 C4 C3 0.0 . . . . ?
N1 C5 C6 C11 1.5(10) . . . . ?
N1 C5 C6 C7 -178.9(6) . . . . ?
C5 N1 C1 C2 0.0 . . . . ?
C5 C4 C3 C2 0.0 . . . . ?
C4 C5 C6 C11 179.8(7) . . . . ?
C4 C5 C6 C7 -0.6(13) . . . . ?
C4 C3 C2 C1 0.0 . . . . ?
C3 C2 C1 N1 0.0 . . . . ?
C1 N1 C5 C4 0.0 . . . . ?
C1 N1 C5 C6 178.5(10) . . . . ?
C11 C10 C9 F4 -178.8(14) . . . . ?
C11 C10 C9 C8 0.0 . . . . ?
C10 C11 C6 C5 179.6(11) . . . . ?
C10 C11 C6 C7 0.0 . . . . ?
C10 C9 C8 C7 0.0 . . . . ?
C9 C8 C7 F3 -178.5(11) . . . . ?
C9 C8 C7 C6 0.0 . . . . ?
C8 C7 C6 C5 -179.6(11) . . . . ?
C8 C7 C6 C11 0.0 . . . . ?
C6 C5 C4 C3 -178.2(12) . . . . ?
C6 C11 C10 C9 0.0 . . . . ?
K1 N2 C12 K1 -91.2(8) 3_666 . . 2_656 ?
K1 N2 C12 K1 -174(2) . . . 2_656 ?
K1A N2 C12 K1A 90.9(7) 3_667 . . 2_656 ?
K1A N2 C12 K1A 174(2) . . . 2_656 ?

loop_
_exptl_oxdiff_crystal_face_indexfrac_h
_exptl_oxdiff_crystal_face_indexfrac_k
_exptl_oxdiff_crystal_face_indexfrac_l
_exptl_oxdiff_crystal_face_x
_exptl_oxdiff_crystal_face_y
_exptl_oxdiff_crystal_face_z
1.3982 -6.5849 0.2112 0.8268 -0.0211 0.5622
-10.8334 -3.5851 0.1437 0.2641 -0.8936 0.3630
11.0260 3.3237 0.2507 -0.2733 0.9244 -0.2661
-0.0940 6.5814 -0.5477 -0.7672 0.1019 -0.6333
3.5366 -2.0154 3.8199 -0.1282 0.4368 0.8904
10.7817 3.6319 -0.2112 -0.2631 0.8869 -0.3797
-11.0409 -3.2845 -0.3110 0.2751 -0.9280 0.2512
-1.5358 6.5878 -0.0081 -0.8526 0.0218 -0.5222
